data_4110446
loop_
_publ_author_name
'Evgeny V. Dikarev'
'Bo Li'
'Haitao Zhang'

_publ_section_title
;
 Tuning the Properties at Heterobimetallic Core: Mixed-Ligand
 Bismuth-Rhodium Paddlewheel Carboxylates
;
_journal_name_full 'Journal of the American Chemical Society'
_journal_page_first 2814
_journal_page_last 2815
_journal_paper_doi 10.1021/ja058294h
_journal_volume 128
_journal_year 2006
_chemical_formula_moiety 'Bi2 Rh2 (O2 C C F3)5 (O2 C C (CH3)3)3'
_chemical_formula_sum 'C25 H27 Bi2 F15 O16 Rh2'
_chemical_formula_weight 1492.25
_chemical_name_systematic
; 
 [bis(mu2-trifluoroacetateo-O,O')-bis(mu2-pivolate-O,O')-(bismuth-rhodium)]- 
 [tris(mu2-trifluoroacetateo-O,O')-(mu2-pivolate-O,O')-(bismuth-rhodium)]
;
_space_group_IT_number 14
_symmetry_cell_setting monoclinic
_symmetry_space_group_name_Hall '-P 2ybc'
_symmetry_space_group_name_H-M 'P 1 21/c 1'
_atom_sites_solution_hydrogens geom
_atom_sites_solution_primary direct
_atom_sites_solution_secondary difmap
_audit_creation_method SHELXL-97
_cell_angle_alpha 90.00
_cell_angle_beta 102.6750(10)
_cell_angle_gamma 90.00
_cell_formula_units_Z 4
_cell_length_a 20.9073(11)
_cell_length_b 9.6475(5)
_cell_length_c 21.6942(11)
_cell_measurement_reflns_used 9354
_cell_measurement_temperature 90(2)
_cell_measurement_theta_max 28.28
_cell_measurement_theta_min 2.34
_cell_volume 4269.2(4)
_computing_cell_refinement 'SMART, SAINT'
_computing_data_collection SMART
_computing_data_reduction SAINT
_computing_molecular_graphics 'SHELXP-93 (Sheldrick, 1993)'
_computing_publication_material 'SHELXCIF-93 (Sheldrick, 1993)'
_computing_structure_refinement 'SHELXL-97 (Sheldrick, 1997)'
_computing_structure_solution 'SHELXS-97 (Sheldrick, 1990)'
_diffrn_ambient_temperature 90(2)
_diffrn_measured_fraction_theta_full 0.948
_diffrn_measured_fraction_theta_max 0.948
_diffrn_measurement_device_type 'Bruker SMART APEX CCD'
_diffrn_measurement_method '0.3 deg wide \w exposures'
_diffrn_radiation_monochromator graphite
_diffrn_radiation_source 'fine-focus sealed tube'
_diffrn_radiation_type MoK\a
_diffrn_radiation_wavelength 0.71073
_diffrn_reflns_av_R_equivalents 0.0302
_diffrn_reflns_av_sigmaI/netI 0.0330
_diffrn_reflns_limit_h_max 27
_diffrn_reflns_limit_h_min -27
_diffrn_reflns_limit_k_max 12
_diffrn_reflns_limit_k_min -12
_diffrn_reflns_limit_l_max 27
_diffrn_reflns_limit_l_min -28
_diffrn_reflns_number 36378
_diffrn_reflns_theta_full 28.29
_diffrn_reflns_theta_max 28.29
_diffrn_reflns_theta_min 1.92
_diffrn_standards_decay_% 0
_diffrn_standards_interval_count na
_diffrn_standards_interval_time na
_diffrn_standards_number 'none (area detector data)'
_exptl_absorpt_coefficient_mu 9.105
_exptl_absorpt_correction_T_max 0.6111
_exptl_absorpt_correction_T_min 0.3067
_exptl_absorpt_correction_type 'multi-scan (SADABS)'
_exptl_crystal_colour yellow
_exptl_crystal_density_diffrn 2.322
_exptl_crystal_density_method none
_exptl_crystal_description block
_exptl_crystal_F_000 2784
_exptl_crystal_size_max 0.17
_exptl_crystal_size_mid 0.07
_exptl_crystal_size_min 0.06
_refine_diff_density_max 2.197
_refine_diff_density_min -0.901
_refine_diff_density_rms 0.160
_refine_ls_extinction_coef noref
_refine_ls_extinction_method none
_refine_ls_goodness_of_fit_ref 1.038
_refine_ls_hydrogen_treatment noref
_refine_ls_matrix_type full
_refine_ls_number_parameters 574
_refine_ls_number_reflns 10050
_refine_ls_number_restraints 60
_refine_ls_restrained_S_all 1.060
_refine_ls_R_factor_all 0.0441
_refine_ls_R_factor_gt 0.0322
_refine_ls_shift/su_max 0.002
_refine_ls_shift/su_mean 0.000
_refine_ls_structure_factor_coef Fsqd
_refine_ls_weighting_details 'calc w=1/[\s^2^(Fo^2^)+(0.0422P)^2^+4.6081P] where P=(Fo^2^+2Fc^2^)/3'
_refine_ls_weighting_scheme calc
_refine_ls_wR_factor_gt 0.0743
_refine_ls_wR_factor_ref 0.0787
_reflns_number_gt 8166
_reflns_number_total 10050
_reflns_threshold_expression >2sigma(I)
_cod_data_source_file ja058294hsi20051206_043728.cif
_cod_data_source_block (3)_BiRh(O2CCF3)2(O2CCMe3)2-BiRh(O2CCF3)3(O2CCMe3)
_cod_database_code 4110446

loop_
_symmetry_equiv_pos_as_xyz
'x, y, z'
'-x, y+1/2, -z+1/2'
'-x, -y, -z'
'x, -y-1/2, z-1/2'

loop_
_atom_site_label
_atom_site_type_symbol
_atom_site_fract_x
_atom_site_fract_y
_atom_site_fract_z
_atom_site_U_iso_or_equiv
_atom_site_adp_type
_atom_site_occupancy
_atom_site_symmetry_multiplicity
_atom_site_calc_flag
_atom_site_refinement_flags
_atom_site_disorder_assembly
_atom_site_disorder_group
Bi1 Bi 0.664771(9) 0.429841(17) 0.326733(9) 0.02506(6) Uani 1 1 d . . .
Bi2 Bi 0.785274(9) -0.067124(17) 0.461210(9) 0.02364(6) Uani 1 1 d . . .
Rh1 Rh 0.706716(19) 0.18339(3) 0.329266(18) 0.02276(9) Uani 1 1 d . . .
Rh2 Rh 0.789719(19) -0.31606(3) 0.425369(18) 0.02325(9) Uani 1 1 d . . .
O1 O 0.58308(18) 0.3495(4) 0.25007(18) 0.0335(8) Uani 1 1 d . . .
O2 O 0.5995(2) 0.3059(4) 0.3954(2) 0.0400(9) Uani 1 1 d . A .
O3 O 0.78696(17) 0.4501(3) 0.39089(18) 0.0283(8) Uani 1 1 d . . .
O4 O 0.71739(19) 0.4479(3) 0.24532(19) 0.0333(9) Uani 1 1 d . . .
O5 O 0.62524(17) 0.1347(4) 0.26428(17) 0.0289(8) Uani 1 1 d . . .
O6 O 0.66251(18) 0.1144(3) 0.39769(17) 0.0295(8) Uani 1 1 d . A .
O7 O 0.79216(17) 0.2168(3) 0.39360(17) 0.0281(8) Uani 1 1 d . B .
O8 O 0.75490(18) 0.2306(3) 0.26212(17) 0.0297(8) Uani 1 1 d . . .
O9 O 0.85332(18) -0.1498(3) 0.55316(17) 0.0308(8) Uani 1 1 d . C .
O10 O 0.7058(2) -0.1898(4) 0.51465(19) 0.0391(9) Uani 1 1 d . D .
O11 O 0.74543(18) -0.0516(3) 0.33875(17) 0.0283(8) Uani 1 1 d . . .
O12 O 0.88218(19) -0.0530(3) 0.43136(18) 0.0318(8) Uani 1 1 d . . .
O13 O 0.84181(17) -0.3655(3) 0.51259(17) 0.0288(8) Uani 1 1 d . C .
O14 O 0.70758(18) -0.3787(3) 0.45387(17) 0.0288(8) Uani 1 1 d . D .
O15 O 0.73904(17) -0.2837(3) 0.33550(16) 0.0259(7) Uani 1 1 d . . .
O16 O 0.87016(17) -0.2699(3) 0.39308(17) 0.0262(7) Uani 1 1 d . . .
C1 C 0.5830(3) 0.2214(6) 0.2364(2) 0.0300(11) Uani 1 1 d . . .
C2 C 0.5318(3) 0.1736(6) 0.1794(3) 0.0373(13) Uani 1 1 d . . .
C9 C 0.4667(3) 0.2336(8) 0.1816(3) 0.0494(16) Uani 1 1 d . . .
H9A H 0.4537 0.2021 0.2200 0.074 Uiso 1 1 calc R . .
H9B H 0.4341 0.2032 0.1444 0.074 Uiso 1 1 calc R . .
H9C H 0.4696 0.3350 0.1818 0.074 Uiso 1 1 calc R . .
C10 C 0.5540(4) 0.2314(8) 0.1216(3) 0.0537(17) Uani 1 1 d . . .
H10A H 0.5233 0.2015 0.0830 0.081 Uiso 1 1 calc R . .
H10B H 0.5980 0.1966 0.1214 0.081 Uiso 1 1 calc R . .
H10C H 0.5549 0.3328 0.1236 0.081 Uiso 1 1 calc R . .
C11 C 0.5277(3) 0.0174(6) 0.1753(3) 0.0458(16) Uani 1 1 d . . .
H11A H 0.5161 -0.0194 0.2135 0.069 Uiso 1 1 calc R . .
H11B H 0.5703 -0.0202 0.1717 0.069 Uiso 1 1 calc R . .
H11C H 0.4942 -0.0096 0.1382 0.069 Uiso 1 1 calc R . .
C3 C 0.6173(3) 0.1868(6) 0.4128(3) 0.0328(12) Uani 1 1 d . . .
C4 C 0.5816(3) 0.1120(7) 0.4583(3) 0.0460(15) Uani 1 1 d D A 1
F1 F 0.6229(4) 0.1036(18) 0.5168(4) 0.0220(19) Uiso 0.40 1 d PD A 1
F2 F 0.5666(6) -0.0204(9) 0.4391(5) 0.028(2) Uiso 0.40 1 d PD A 1
F3 F 0.5281(5) 0.1793(13) 0.4650(6) 0.033(2) Uiso 0.40 1 d PD A 1
F1X F 0.6209(10) 0.140(2) 0.5167(8) 0.096(13) Uiso 0.30 1 d PD A 2
F2X F 0.5842(8) -0.0292(11) 0.4546(8) 0.048(5) Uiso 0.30 1 d PD A 2
F3X F 0.5196(6) 0.1403(19) 0.4525(8) 0.067(6) Uiso 0.30 1 d PD A 2
F1Y F 0.6218(10) 0.061(2) 0.5105(9) 0.105(12) Uiso 0.30 1 d PD A 3
F2Y F 0.5418(11) 0.014(2) 0.4295(10) 0.112(9) Uiso 0.30 1 d PD A 3
F3Y F 0.5440(9) 0.2099(16) 0.4803(9) 0.074(7) Uiso 0.30 1 d PD A 3
C5 C 0.8144(3) 0.3374(5) 0.4072(3) 0.0307(12) Uani 1 1 d . . .
C6 C 0.8844(3) 0.3390(5) 0.4497(3) 0.0437(15) Uani 1 1 d D B 1
F4 F 0.8743(5) 0.3266(10) 0.5127(4) 0.047(2) Uiso 0.50 1 d PD B 1
F5 F 0.9187(3) 0.2338(7) 0.4454(4) 0.0401(18) Uiso 0.50 1 d PD B 1
F6 F 0.9157(3) 0.4611(6) 0.4405(4) 0.0267(18) Uiso 0.50 1 d PD B 1
F4X F 0.8875(6) 0.2985(11) 0.5047(5) 0.067(3) Uiso 0.50 1 d PD B 2
F5X F 0.9244(3) 0.2520(7) 0.4211(3) 0.0337(16) Uiso 0.50 1 d PD B 2
F6X F 0.9116(4) 0.4568(7) 0.4583(4) 0.0302(19) Uiso 0.50 1 d PD B 2
C7 C 0.7514(3) 0.3468(5) 0.2347(3) 0.0305(11) Uani 1 1 d . . .
C8 C 0.7952(3) 0.3669(6) 0.1881(3) 0.0418(14) Uani 1 1 d . . .
C12 C 0.8539(4) 0.4538(9) 0.2233(4) 0.072(2) Uani 1 1 d . . .
H12A H 0.8788 0.4005 0.2590 0.109 Uiso 1 1 calc R . .
H12B H 0.8379 0.5396 0.2388 0.109 Uiso 1 1 calc R . .
H12C H 0.8823 0.4764 0.1943 0.109 Uiso 1 1 calc R . .
C13 C 0.8197(4) 0.2323(8) 0.1685(4) 0.066(2) Uani 1 1 d . . .
H13A H 0.8401 0.1789 0.2061 0.100 Uiso 1 1 calc R . .
H13B H 0.8521 0.2499 0.1429 0.100 Uiso 1 1 calc R . .
H13C H 0.7829 0.1795 0.1435 0.100 Uiso 1 1 calc R . .
C14 C 0.7588(4) 0.4480(7) 0.1316(3) 0.0556(18) Uani 1 1 d . . .
H14A H 0.7881 0.4655 0.1028 0.083 Uiso 1 1 calc R . .
H14B H 0.7441 0.5364 0.1458 0.083 Uiso 1 1 calc R . .
H14C H 0.7208 0.3945 0.1096 0.083 Uiso 1 1 calc R . .
C15 C 0.8617(3) -0.2782(5) 0.5554(3) 0.0300(11) Uani 1 1 d . . .
C16 C 0.9019(3) -0.3363(5) 0.6172(3) 0.0342(12) Uani 1 1 d D C 1
F7 F 0.9253(5) -0.2410(8) 0.6616(4) 0.0297(18) Uiso 0.40 1 d PD C 1
F8 F 0.8647(6) -0.4292(13) 0.6419(6) 0.064(3) Uiso 0.40 1 d PD C 1
F9 F 0.9567(6) -0.4027(15) 0.6049(6) 0.065(3) Uiso 0.40 1 d PD C 1
F7X F 0.8984(8) -0.2565(14) 0.6674(6) 0.055(4) Uiso 0.30 1 d PD C 2
F8X F 0.8884(7) -0.4687(10) 0.6279(6) 0.037(3) Uiso 0.30 1 d PD C 2
F9X F 0.9686(6) -0.337(2) 0.6118(9) 0.082(5) Uiso 0.30 1 d PD C 2
F7Y F 0.9499(7) -0.2549(13) 0.6462(7) 0.054(4) Uiso 0.30 1 d PD C 3
F8Y F 0.8564(6) -0.3482(17) 0.6572(6) 0.063(4) Uiso 0.30 1 d PD C 3
F9Y F 0.9265(6) -0.4630(10) 0.6145(5) 0.039(3) Uiso 0.30 1 d PD C 3
C17 C 0.6880(3) -0.3069(5) 0.4949(2) 0.0312(11) Uani 1 1 d . . .
C18 C 0.6355(3) -0.3805(7) 0.5230(3) 0.0407(14) Uani 1 1 d D D 1
F10 F 0.6113(6) -0.2938(11) 0.5625(6) 0.042(3) Uiso 0.40 1 d PD D 1
F11 F 0.6631(5) -0.4879(12) 0.5594(6) 0.040(2) Uiso 0.40 1 d PD D 1
F12 F 0.5863(5) -0.4258(15) 0.4779(4) 0.027(2) Uiso 0.40 1 d PD D 1
F10X F 0.5912(8) -0.2870(14) 0.5389(8) 0.067(5) Uiso 0.30 1 d PD D 2
F11X F 0.6626(8) -0.4403(18) 0.5769(6) 0.067(5) Uiso 0.30 1 d PD D 2
F12X F 0.5978(7) -0.4684(14) 0.4834(6) 0.046(5) Uiso 0.30 1 d PD D 2
F10Y F 0.6279(8) -0.3302(16) 0.5763(6) 0.054(4) Uiso 0.30 1 d PD D 3
F11Y F 0.6561(7) -0.5185(12) 0.5378(7) 0.049(4) Uiso 0.30 1 d PD D 3
F12Y F 0.5789(7) -0.3883(18) 0.4804(7) 0.062(7) Uiso 0.30 1 d PD D 3
C19 C 0.7340(2) -0.1652(5) 0.3114(2) 0.0255(10) Uani 1 1 d . . .
C20 C 0.7121(3) -0.1686(5) 0.2387(3) 0.0313(12) Uani 1 1 d . . .
C21 C 0.8995(3) -0.1541(5) 0.4006(2) 0.0267(11) Uani 1 1 d . . .
C22 C 0.9547(3) -0.1292(5) 0.3676(3) 0.0309(12) Uani 1 1 d . . .
C23 C 0.9786(3) -0.2654(6) 0.3446(4) 0.0535(19) Uani 1 1 d . . .
H23A H 0.9431 -0.3077 0.3132 0.080 Uiso 1 1 calc R . .
H23B H 0.9920 -0.3286 0.3804 0.080 Uiso 1 1 calc R . .
H23C H 1.0160 -0.2471 0.3253 0.080 Uiso 1 1 calc R . .
C24 C 0.9275(3) -0.0320(7) 0.3115(3) 0.0481(16) Uani 1 1 d . . .
H24A H 0.9624 -0.0094 0.2895 0.072 Uiso 1 1 calc R . .
H24B H 0.9113 0.0534 0.3271 0.072 Uiso 1 1 calc R . .
H24C H 0.8915 -0.0782 0.2821 0.072 Uiso 1 1 calc R . .
C25 C 1.0106(3) -0.0567(6) 0.4126(3) 0.0396(14) Uani 1 1 d . . .
H25A H 1.0466 -0.0404 0.3913 0.059 Uiso 1 1 calc R . .
H25B H 1.0260 -0.1151 0.4498 0.059 Uiso 1 1 calc R . .
H25C H 0.9951 0.0321 0.4257 0.059 Uiso 1 1 calc R . .
F13 F 0.7578(2) -0.2353(4) 0.21555(16) 0.0512(9) Uani 1 1 d . . .
F14 F 0.65714(19) -0.2367(4) 0.22056(16) 0.0512(9) Uani 1 1 d . . .
F15 F 0.70594(18) -0.0438(3) 0.21309(15) 0.0414(8) Uani 1 1 d . . .

loop_
_atom_site_aniso_label
_atom_site_aniso_U_11
_atom_site_aniso_U_22
_atom_site_aniso_U_33
_atom_site_aniso_U_23
_atom_site_aniso_U_13
_atom_site_aniso_U_12
Bi1 0.02619(11) 0.01313(9) 0.03451(11) -0.00061(7) 0.00371(8) 0.00306(7)
Bi2 0.03071(11) 0.01079(9) 0.02886(10) -0.00054(7) 0.00534(8) 0.00248(7)
Rh1 0.0275(2) 0.01073(16) 0.0302(2) 0.00071(14) 0.00678(16) 0.00027(14)
Rh2 0.0289(2) 0.00961(16) 0.0305(2) 0.00017(14) 0.00488(16) 0.00092(14)
O1 0.029(2) 0.0261(19) 0.042(2) -0.0002(16) -0.0008(17) 0.0017(15)
O2 0.038(2) 0.036(2) 0.048(2) 0.0016(18) 0.0140(19) 0.0105(18)
O3 0.0295(19) 0.0116(15) 0.041(2) -0.0010(14) 0.0013(16) 0.0042(13)
O4 0.041(2) 0.0147(16) 0.045(2) 0.0069(15) 0.0097(18) 0.0029(15)
O5 0.030(2) 0.0232(17) 0.032(2) -0.0002(15) 0.0036(16) -0.0025(15)
O6 0.035(2) 0.0219(17) 0.033(2) 0.0014(15) 0.0115(17) -0.0015(15)
O7 0.0318(19) 0.0118(15) 0.037(2) -0.0008(14) 0.0004(16) 0.0033(14)
O8 0.035(2) 0.0148(16) 0.041(2) 0.0054(14) 0.0115(17) 0.0011(14)
O9 0.038(2) 0.0146(16) 0.036(2) -0.0012(14) 0.0007(17) 0.0027(14)
O10 0.046(2) 0.033(2) 0.042(2) -0.0095(18) 0.0159(19) -0.0043(18)
O11 0.038(2) 0.0129(15) 0.0321(19) -0.0003(14) 0.0046(16) 0.0008(14)
O12 0.037(2) 0.0121(16) 0.046(2) -0.0040(15) 0.0098(18) 0.0008(14)
O13 0.034(2) 0.0155(16) 0.034(2) 0.0015(14) 0.0009(16) 0.0024(14)
O14 0.032(2) 0.0196(16) 0.034(2) 0.0042(15) 0.0072(16) -0.0018(14)
O15 0.034(2) 0.0107(15) 0.0316(19) 0.0019(13) 0.0031(15) 0.0009(13)
O16 0.0281(19) 0.0141(15) 0.037(2) -0.0016(14) 0.0075(16) 0.0011(13)
C1 0.028(3) 0.033(3) 0.032(3) 0.002(2) 0.011(2) -0.005(2)
C2 0.037(3) 0.032(3) 0.039(3) -0.003(2) 0.001(3) -0.006(2)
C9 0.033(3) 0.062(4) 0.048(4) -0.020(3) -0.002(3) -0.009(3)
C10 0.059(4) 0.060(4) 0.044(4) -0.002(3) 0.016(3) 0.001(3)
C11 0.052(4) 0.032(3) 0.045(4) -0.006(3) -0.008(3) -0.014(3)
C3 0.032(3) 0.037(3) 0.029(3) -0.002(2) 0.007(2) -0.005(2)
C4 0.045(4) 0.059(4) 0.039(3) -0.003(3) 0.018(3) 0.004(3)
C5 0.033(3) 0.015(2) 0.041(3) -0.002(2) 0.003(2) 0.005(2)
C6 0.039(3) 0.017(3) 0.067(4) -0.003(3) -0.005(3) 0.009(2)
C7 0.034(3) 0.021(2) 0.037(3) 0.002(2) 0.008(2) 0.000(2)
C8 0.054(4) 0.030(3) 0.047(4) 0.012(3) 0.023(3) 0.002(3)
C12 0.044(4) 0.078(6) 0.099(7) 0.008(5) 0.026(4) -0.020(4)
C13 0.094(6) 0.052(4) 0.072(5) 0.006(4) 0.058(5) 0.007(4)
C14 0.069(5) 0.060(4) 0.042(4) 0.021(3) 0.021(3) 0.013(4)
C15 0.035(3) 0.022(2) 0.034(3) 0.001(2) 0.009(2) 0.003(2)
C16 0.042(3) 0.020(2) 0.039(3) 0.003(2) 0.007(3) 0.005(2)
C17 0.031(3) 0.033(3) 0.029(3) 0.005(2) 0.005(2) 0.001(2)
C18 0.044(4) 0.047(3) 0.032(3) 0.007(3) 0.008(3) -0.004(3)
C19 0.028(3) 0.014(2) 0.036(3) -0.0001(19) 0.010(2) 0.0040(18)
C20 0.046(3) 0.015(2) 0.033(3) -0.001(2) 0.009(2) 0.000(2)
C21 0.031(3) 0.016(2) 0.030(3) 0.0017(19) 0.001(2) 0.0016(19)
C22 0.028(3) 0.024(3) 0.041(3) -0.003(2) 0.008(2) 0.001(2)
C23 0.048(4) 0.029(3) 0.094(6) -0.016(3) 0.038(4) -0.003(3)
C24 0.047(4) 0.055(4) 0.041(4) 0.005(3) 0.008(3) -0.007(3)
C25 0.027(3) 0.039(3) 0.050(4) -0.005(3) 0.004(3) -0.004(2)
F13 0.077(3) 0.0382(19) 0.043(2) 0.0016(16) 0.0245(19) 0.0182(18)
F14 0.061(2) 0.047(2) 0.039(2) 0.0029(16) -0.0034(18) -0.0174(18)
F15 0.070(2) 0.0182(14) 0.0360(18) 0.0032(13) 0.0105(17) 0.0066(15)

loop_
_atom_type_symbol
_atom_type_description
_atom_type_scat_dispersion_real
_atom_type_scat_dispersion_imag
_atom_type_scat_source
C C 0.0033 0.0016 'International Tables Vol C Tables 4.2.6.8 and 6.1.1.4'
H H 0.0000 0.0000 'International Tables Vol C Tables 4.2.6.8 and 6.1.1.4'
O O 0.0106 0.0060 'International Tables Vol C Tables 4.2.6.8 and 6.1.1.4'
F F 0.0171 0.0103 'International Tables Vol C Tables 4.2.6.8 and 6.1.1.4'
Rh Rh -1.1178 0.9187 'International Tables Vol C Tables 4.2.6.8 and 6.1.1.4'
Bi Bi -4.1077 10.2566 'International Tables Vol C Tables 4.2.6.8 and 6.1.1.4'

loop_
_geom_angle_atom_site_label_1
_geom_angle_atom_site_label_2
_geom_angle_atom_site_label_3
_geom_angle
_geom_angle_site_symmetry_1
_geom_angle_site_symmetry_3
O1 Bi1 O4 82.57(14) . .
O1 Bi1 O2 81.48(14) . .
O4 Bi1 O2 154.83(12) . .
O1 Bi1 Rh1 83.99(9) . .
O4 Bi1 Rh1 82.24(8) . .
O2 Bi1 Rh1 76.83(8) . .
O1 Bi1 O3 155.39(12) . .
O4 Bi1 O3 80.04(13) . .
O2 Bi1 O3 108.05(12) . .
Rh1 Bi1 O3 76.53(7) . .
O12 Bi2 O9 81.27(14) . .
O12 Bi2 O10 151.89(12) . .
O9 Bi2 O10 77.58(13) . .
O12 Bi2 Rh2 82.74(8) . .
O9 Bi2 Rh2 83.17(8) . .
O10 Bi2 Rh2 76.59(9) . .
O12 Bi2 O11 79.10(13) . .
O9 Bi2 O11 153.27(12) . .
O10 Bi2 O11 113.59(12) . .
Rh2 Bi2 O11 76.51(7) . .
O8 Rh1 O5 91.55(15) . .
O8 Rh1 O6 173.63(14) . .
O5 Rh1 O6 89.12(15) . .
O8 Rh1 O7 87.53(15) . .
O5 Rh1 O7 175.20(13) . .
O6 Rh1 O7 91.28(15) . .
O8 Rh1 O11 93.62(13) . .
O5 Rh1 O11 93.28(13) . .
O6 Rh1 O11 80.01(13) . .
O7 Rh1 O11 82.08(12) . .
O8 Rh1 Bi1 89.88(9) . .
O5 Rh1 Bi1 88.17(10) . .
O6 Rh1 Bi1 96.47(10) . .
O7 Rh1 Bi1 96.54(9) . .
O11 Rh1 Bi1 176.17(9) . .
O16 Rh2 O13 93.35(14) . .
O16 Rh2 O15 86.07(14) . .
O13 Rh2 O15 174.92(13) . .
O16 Rh2 O14 175.02(14) . .
O13 Rh2 O14 87.87(15) . .
O15 Rh2 O14 92.29(14) . .
O16 Rh2 O3 93.74(13) . 1_545
O13 Rh2 O3 92.38(13) . 1_545
O15 Rh2 O3 82.63(12) . 1_545
O14 Rh2 O3 81.38(13) . 1_545
O16 Rh2 Bi2 89.24(9) . .
O13 Rh2 Bi2 89.14(9) . .
O15 Rh2 Bi2 95.90(9) . .
O14 Rh2 Bi2 95.61(10) . .
O3 Rh2 Bi2 176.57(9) 1_545 .
C1 O1 Bi1 118.1(3) . .
C3 O2 Bi1 117.0(3) . .
C5 O3 Rh2 139.7(3) . 1_565
C5 O3 Bi1 114.7(3) . .
Rh2 O3 Bi1 101.00(11) 1_565 .
C7 O4 Bi1 118.0(3) . .
C1 O5 Rh1 125.0(3) . .
C3 O6 Rh1 119.5(3) . .
C5 O7 Rh1 121.9(3) . .
C7 O8 Rh1 124.0(3) . .
C15 O9 Bi2 115.4(3) . .
C17 O10 Bi2 116.7(3) . .
C19 O11 Rh1 139.9(3) . .
C19 O11 Bi2 114.8(3) . .
Rh1 O11 Bi2 99.66(12) . .
C21 O12 Bi2 118.5(3) . .
C15 O13 Rh2 123.9(3) . .
C17 O14 Rh2 118.4(3) . .
C19 O15 Rh2 121.3(3) . .
C21 O16 Rh2 124.7(3) . .
O5 C1 O1 124.3(5) . .
O5 C1 C2 118.8(5) . .
O1 C1 C2 116.8(5) . .
C9 C2 C11 110.5(5) . .
C9 C2 C1 110.0(5) . .
C11 C2 C1 111.8(5) . .
C9 C2 C10 109.1(5) . .
C11 C2 C10 109.8(5) . .
C1 C2 C10 105.6(5) . .
C2 C9 H9A 109.5 . .
C2 C9 H9B 109.5 . .
H9A C9 H9B 109.5 . .
C2 C9 H9C 109.5 . .
H9A C9 H9C 109.5 . .
H9B C9 H9C 109.5 . .
C2 C10 H10A 109.5 . .
C2 C10 H10B 109.5 . .
H10A C10 H10B 109.5 . .
C2 C10 H10C 109.5 . .
H10A C10 H10C 109.5 . .
H10B C10 H10C 109.5 . .
C2 C11 H11A 109.5 . .
C2 C11 H11B 109.5 . .
H11A C11 H11B 109.5 . .
C2 C11 H11C 109.5 . .
H11A C11 H11C 109.5 . .
H11B C11 H11C 109.5 . .
O2 C3 O6 128.1(5) . .
O2 C3 C4 118.3(5) . .
O6 C3 C4 113.6(5) . .
F3 C4 F2 110.5(10) . .
F3 C4 F1 107.5(9) . .
F2 C4 F1 106.5(10) . .
F3 C4 C3 112.3(7) . .
F2 C4 C3 110.8(6) . .
F1 C4 C3 109.0(7) . .
O3 C5 O7 128.0(5) . .
O3 C5 C6 118.5(4) . .
O7 C5 C6 113.5(4) . .
F5 C6 F6 112.5(7) . .
F5 C6 F4 102.0(7) . .
F6 C6 F4 112.5(6) . .
F5 C6 C5 115.4(6) . .
F6 C6 C5 109.8(5) . .
F4 C6 C5 104.4(6) . .
O4 C7 O8 125.4(5) . .
O4 C7 C8 118.0(5) . .
O8 C7 C8 116.5(5) . .
C13 C8 C14 111.2(6) . .
C13 C8 C7 111.9(5) . .
C14 C8 C7 109.6(5) . .
C13 C8 C12 109.2(6) . .
C14 C8 C12 108.9(6) . .
C7 C8 C12 105.8(5) . .
C8 C12 H12A 109.5 . .
C8 C12 H12B 109.5 . .
H12A C12 H12B 109.5 . .
C8 C12 H12C 109.5 . .
H12A C12 H12C 109.5 . .
H12B C12 H12C 109.5 . .
C8 C13 H13A 109.5 . .
C8 C13 H13B 109.5 . .
H13A C13 H13B 109.5 . .
C8 C13 H13C 109.5 . .
H13A C13 H13C 109.5 . .
H13B C13 H13C 109.5 . .
C8 C14 H14A 109.5 . .
C8 C14 H14B 109.5 . .
H14A C14 H14B 109.5 . .
C8 C14 H14C 109.5 . .
H14A C14 H14C 109.5 . .
H14B C14 H14C 109.5 . .
O9 C15 O13 127.9(5) . .
O9 C15 C16 116.4(5) . .
O13 C15 C16 115.7(4) . .
F7 C16 F8 108.4(8) . .
F7 C16 F9 105.4(8) . .
F8 C16 F9 109.6(8) . .
F7 C16 C15 115.0(5) . .
F8 C16 C15 109.5(7) . .
F9 C16 C15 108.7(7) . .
O10 C17 O14 128.6(5) . .
O10 C17 C18 118.1(5) . .
O14 C17 C18 113.3(5) . .
F12 C18 F11 109.9(10) . .
F12 C18 F10 109.2(9) . .
F11 C18 F10 105.6(9) . .
F12 C18 C17 111.4(6) . .
F11 C18 C17 109.5(6) . .
F10 C18 C17 111.0(6) . .
O11 C19 O15 128.0(5) . .
O11 C19 C20 119.3(4) . .
O15 C19 C20 112.7(4) . .
F14 C20 F15 109.4(5) . .
F14 C20 F13 107.3(4) . .
F15 C20 F13 107.0(4) . .
F14 C20 C19 111.3(4) . .
F15 C20 C19 113.0(4) . .
F13 C20 C19 108.5(4) . .
O16 C21 O12 123.8(5) . .
O16 C21 C22 118.6(4) . .
O12 C21 C22 117.5(4) . .
C21 C22 C25 109.2(5) . .
C21 C22 C23 111.0(4) . .
C25 C22 C23 110.2(5) . .
C21 C22 C24 106.5(4) . .
C25 C22 C24 109.0(5) . .
C23 C22 C24 110.8(5) . .
C22 C23 H23A 109.5 . .
C22 C23 H23B 109.5 . .
H23A C23 H23B 109.5 . .
C22 C23 H23C 109.5 . .
H23A C23 H23C 109.5 . .
H23B C23 H23C 109.5 . .
C22 C24 H24A 109.5 . .
C22 C24 H24B 109.5 . .
H24A C24 H24B 109.5 . .
C22 C24 H24C 109.5 . .
H24A C24 H24C 109.5 . .
H24B C24 H24C 109.5 . .
C22 C25 H25A 109.5 . .
C22 C25 H25B 109.5 . .
H25A C25 H25B 109.5 . .
C22 C25 H25C 109.5 . .
H25A C25 H25C 109.5 . .
H25B C25 H25C 109.5 . .

loop_
_geom_bond_atom_site_label_1
_geom_bond_atom_site_label_2
_geom_bond_distance
_geom_bond_site_symmetry_2
_geom_bond_publ_flag
Bi1 O1 2.244(4) . y
Bi1 O4 2.283(4) . y
Bi1 O2 2.529(4) . y
Bi1 Rh1 2.5307(4) . y
Bi1 O3 2.635(4) . y
Bi2 O12 2.262(4) . y
Bi2 O9 2.323(3) . y
Bi2 O10 2.520(4) . y
Bi2 Rh2 2.5323(4) . y
Bi2 O11 2.608(4) . y
Rh1 O8 1.997(4) . y
Rh1 O5 2.014(3) . y
Rh1 O6 2.025(3) . y
Rh1 O7 2.037(3) . y
Rh1 O11 2.401(3) . y
Rh2 O16 2.009(3) . y
Rh2 O13 2.022(3) . y
Rh2 O15 2.028(3) . y
Rh2 O14 2.040(4) . y
Rh2 O3 2.373(3) 1_545 y
O1 C1 1.271(6) . ?
O2 C3 1.241(6) . ?
O3 C5 1.244(5) . ?
O3 Rh2 2.373(3) 1_565 ?
O4 C7 1.257(6) . ?
O5 C1 1.269(6) . ?
O6 C3 1.275(6) . ?
O7 C5 1.264(6) . ?
O8 C7 1.264(6) . ?
O9 C15 1.250(6) . ?
O10 C17 1.236(6) . ?
O11 C19 1.244(5) . ?
O12 C21 1.278(6) . ?
O13 C15 1.256(6) . ?
O14 C17 1.265(6) . ?
O15 C19 1.252(5) . ?
O16 C21 1.268(6) . ?
C1 C2 1.518(8) . ?
C2 C9 1.489(9) . ?
C2 C11 1.511(8) . ?
C2 C10 1.533(9) . ?
C9 H9A 0.9800 . ?
C9 H9B 0.9800 . ?
C9 H9C 0.9800 . ?
C10 H10A 0.9800 . ?
C10 H10B 0.9800 . ?
C10 H10C 0.9800 . ?
C11 H11A 0.9800 . ?
C11 H11B 0.9800 . ?
C11 H11C 0.9800 . ?
C3 C4 1.540(8) . ?
C4 F3 1.328(10) . ?
C4 F2 1.358(10) . ?
C4 F1 1.373(9) . ?
C5 C6 1.549(8) . ?
C6 F5 1.257(8) . ?
C6 F6 1.383(8) . ?
C6 F4 1.434(10) . ?
C7 C8 1.519(8) . ?
C8 C13 1.493(9) . ?
C8 C14 1.510(9) . ?
C8 C12 1.542(10) . ?
C12 H12A 0.9800 . ?
C12 H12B 0.9800 . ?
C12 H12C 0.9800 . ?
C13 H13A 0.9800 . ?
C13 H13B 0.9800 . ?
C13 H13C 0.9800 . ?
C14 H14A 0.9800 . ?
C14 H14B 0.9800 . ?
C14 H14C 0.9800 . ?
C15 C16 1.523(7) . ?
C16 F7 1.344(9) . ?
C16 F8 1.371(10) . ?
C16 F9 1.390(10) . ?
C17 C18 1.540(8) . ?
C18 F12 1.329(9) . ?
C18 F11 1.353(10) . ?
C18 F10 1.372(10) . ?
C19 C20 1.543(7) . ?
C20 F14 1.308(6) . ?
C20 F15 1.321(5) . ?
C20 F13 1.339(6) . ?
C21 C22 1.507(7) . ?
C22 C25 1.518(7) . ?
C22 C23 1.527(7) . ?
C22 C24 1.543(8) . ?
C23 H23A 0.9800 . ?
C23 H23B 0.9800 . ?
C23 H23C 0.9800 . ?
C24 H24A 0.9800 . ?
C24 H24B 0.9800 . ?
C24 H24C 0.9800 . ?
C25 H25A 0.9800 . ?
C25 H25B 0.9800 . ?
C25 H25C 0.9800 . ?
